data_4133558
loop_
_publ_author_name
'Nie, Shao-Zhen'
'Davison, Ryan T.'
'Dong, Vy M.'

_publ_section_title
;
 Enantioselective Coupling of Dienes and Phosphine Oxides.
;
_journal_issue 48
_journal_name_full 'Journal of the American Chemical Society'
_journal_page_first 16450
_journal_page_last 16454
_journal_paper_doi 10.1021/jacs.8b11150
_journal_volume 140
_journal_year 2018
_chemical_absolute_configuration ad
_chemical_formula_sum 'C20 H25 O P'
_chemical_formula_weight 312.37
_space_group_crystal_system orthorhombic
_space_group_IT_number 19
_space_group_name_Hall 'P 2ac 2ab'
_space_group_name_H-M_alt 'P 21 21 21'
_atom_sites_solution_hydrogens difmap
_atom_sites_solution_primary direct
_atom_sites_solution_secondary difmap
_audit_creation_method SHELXL-2014/7
_cell_angle_alpha 90
_cell_angle_beta 90
_cell_angle_gamma 90
_cell_formula_units_Z 4
_cell_length_a 5.9083(9)
_cell_length_b 13.523(2)
_cell_length_c 21.616(3)
_cell_measurement_reflns_used 9866
_cell_measurement_temperature 88(2)
_cell_measurement_theta_max 29.01
_cell_measurement_theta_min 2.41
_cell_volume 1727.1(4)
_computing_cell_refinement 'Bruker SAINT 8.34a, 2013'
_computing_data_collection 'Bruker APEX2 2014.11-0, 2014'
_computing_data_reduction 'Bruker SAINT 8.34a, 2013'
_computing_molecular_graphics 'Bruker SHELXTL'
_computing_publication_material 'Bruker SHELXTL'
_computing_structure_refinement 'SHELXL-2014/7 (Sheldrick, 2014)'
_computing_structure_solution 'Bruker SHELXTL 2014/4'
_diffrn_ambient_temperature 88(2)
_diffrn_measured_fraction_theta_full 1.000
_diffrn_measured_fraction_theta_max 0.972
_diffrn_measurement_device_type 'Bruker SMART APEX II CCD'
_diffrn_measurement_method '\f and \w scans'
_diffrn_radiation_type MoK\a
_diffrn_radiation_wavelength 0.71073
_diffrn_reflns_av_R_equivalents 0.0192
_diffrn_reflns_av_unetI/netI 0.0153
_diffrn_reflns_Laue_measured_fraction_full 1.000
_diffrn_reflns_Laue_measured_fraction_max 0.972
_diffrn_reflns_limit_h_max 8
_diffrn_reflns_limit_h_min -7
_diffrn_reflns_limit_k_max 18
_diffrn_reflns_limit_k_min -18
_diffrn_reflns_limit_l_max 29
_diffrn_reflns_limit_l_min -28
_diffrn_reflns_number 21305
_diffrn_reflns_point_group_measured_fraction_full 1.000
_diffrn_reflns_point_group_measured_fraction_max 0.949
_diffrn_reflns_theta_full 25.500
_diffrn_reflns_theta_max 29.095
_diffrn_reflns_theta_min 1.776
_diffrn_source 'fine-focus sealed tube'
_exptl_absorpt_coefficient_mu 0.159
_exptl_absorpt_correction_T_max 0.7458
_exptl_absorpt_correction_T_min 0.7181
_exptl_absorpt_correction_type multi-scan
_exptl_absorpt_process_details 'Bruker SADABS 2014/5'
_exptl_crystal_colour colorless
_exptl_crystal_density_diffrn 1.201
_exptl_crystal_density_meas ?
_exptl_crystal_density_method not_measured
_exptl_crystal_description irregular
_exptl_crystal_F_000 672
_exptl_crystal_size_max 0.404
_exptl_crystal_size_mid 0.322
_exptl_crystal_size_min 0.249
_refine_diff_density_max 0.302
_refine_diff_density_min -0.178
_refine_diff_density_rms 0.039
_refine_ls_abs_structure_details
; 
 Flack x determined using 1748 quotients [(I+)-(I-)]/[(I+)+(I-)] 
 (Parsons, Flack and Wagner, Acta Cryst. B69 (2013) 249-259). 
;
_refine_ls_abs_structure_Flack -0.006(16)
_refine_ls_extinction_method none
_refine_ls_goodness_of_fit_ref 1.034
_refine_ls_hydrogen_treatment refall
_refine_ls_matrix_type full
_refine_ls_number_parameters 299
_refine_ls_number_reflns 4398
_refine_ls_number_restraints 0
_refine_ls_restrained_S_all 1.034
_refine_ls_R_factor_all 0.0253
_refine_ls_R_factor_gt 0.0246
_refine_ls_shift/su_max 0.001
_refine_ls_shift/su_mean 0.000
_refine_ls_structure_factor_coef Fsqd
_refine_ls_weighting_details 'w=1/[\s^2^(Fo^2^)+(0.0452P)^2^+0.2810P] where P=(Fo^2^+2Fc^2^)/3'
_refine_ls_weighting_scheme calc
_refine_ls_wR_factor_gt 0.0671
_refine_ls_wR_factor_ref 0.0678
_reflns_Friedel_coverage 0.695
_reflns_Friedel_fraction_full 1.000
_reflns_Friedel_fraction_max 0.919
_reflns_number_gt 4300
_reflns_number_total 4398
_reflns_threshold_expression 'I > 2\s(I)'
_cod_data_source_file ja8b11150_si_002.cif
_cod_data_source_block vmd29
_cod_depositor_comments
;
The following automatic conversions were performed:

data item '_exptl_crystal_density_meas' value 'not_measured' was
changed to '?' -- the value is perceived as not measured.

Automatic conversion script
Id: cif_fix_values 6909 2019-04-08 15:41:33Z antanas 
;
_cod_original_cell_volume 1727.0(5)
_cod_database_code 4133558
_shelx_shelxl_version_number 2014/7
_shelx_space_group_comment
; 
The symmetry employed for this shelxl refinement is uniquely defined 
by the following loop, which should always be used as a source of 
symmetry information in preference to the above space-group names. 
They are only intended as comments. 
;
_shelx_estimated_absorpt_t_min 0.938
_shelx_estimated_absorpt_t_max 0.961
_exptl_absorpt_special_details
; 
Reflections not merged 
21384 Corrected reflections written to file vmd29s.hkl 
Estimated minimum and maximum transmission:  0.7181  0.7458 
The ratio (0.9629) of these values is more reliable than their absolute values 
Additional spherical absorption correction applied with mu*r =  0.2000 
Lambda/2 correction factor = 0.00150 
;

loop_
_space_group_symop_operation_xyz
'x, y, z'
'-x+1/2, -y, z+1/2'
'-x, y+1/2, -z+1/2'
'x+1/2, -y+1/2, -z'

loop_
_atom_site_label
_atom_site_type_symbol
_atom_site_fract_x
_atom_site_fract_y
_atom_site_fract_z
_atom_site_U_iso_or_equiv
_atom_site_adp_type
_atom_site_occupancy
_atom_site_site_symmetry_order
_atom_site_calc_flag
P1 P 0.81198(6) 0.90419(2) 0.84548(2) 0.01054(9) Uani 1 1 d
O1 O 1.05533(16) 0.88157(8) 0.83210(5) 0.0152(2) Uani 1 1 d
C1 C 0.6155(2) 0.81748(10) 0.80811(6) 0.0128(3) Uani 1 1 d
C2 C 0.6022(2) 0.82941(10) 0.73891(6) 0.0140(3) Uani 1 1 d
C3 C 0.4089(2) 0.85186(10) 0.70999(6) 0.0145(3) Uani 1 1 d
C4 C 0.3743(2) 0.86088(10) 0.64264(6) 0.0134(3) Uani 1 1 d
C5 C 0.5353(3) 0.82956(11) 0.59908(7) 0.0160(3) Uani 1 1 d
C6 C 0.4905(3) 0.83627(11) 0.53600(7) 0.0182(3) Uani 1 1 d
C7 C 0.2850(3) 0.87414(10) 0.51541(6) 0.0179(3) Uani 1 1 d
C8 C 0.1239(2) 0.90562(11) 0.55766(7) 0.0181(3) Uani 1 1 d
C9 C 0.1692(2) 0.89922(11) 0.62090(6) 0.0164(3) Uani 1 1 d
C10 C 0.6945(3) 0.71162(11) 0.82440(7) 0.0181(3) Uani 1 1 d
C11 C 0.7488(2) 0.89109(10) 0.92746(6) 0.0118(2) Uani 1 1 d
C12 C 0.5402(2) 0.85733(10) 0.95024(6) 0.0140(3) Uani 1 1 d
C13 C 0.5094(3) 0.84358(11) 1.01356(7) 0.0168(3) Uani 1 1 d
C14 C 0.6821(3) 0.86673(10) 1.05481(6) 0.0174(3) Uani 1 1 d
C15 C 0.8870(2) 0.90349(11) 1.03291(6) 0.0166(3) Uani 1 1 d
C16 C 0.9217(2) 0.91383(10) 0.96945(6) 0.0142(3) Uani 1 1 d
C17 C 0.7385(2) 1.03275(10) 0.82479(6) 0.0124(2) Uani 1 1 d
C18 C 0.8168(3) 1.05402(11) 0.75814(7) 0.0180(3) Uani 1 1 d
C19 C 0.4837(2) 1.05143(11) 0.83174(7) 0.0162(3) Uani 1 1 d
C20 C 0.8690(3) 1.10202(11) 0.86872(7) 0.0173(3) Uani 1 1 d
H1 H 0.474(3) 0.8302(15) 0.8257(9) 0.018(5) Uiso 1 1 d
H2 H 0.740(3) 0.8191(14) 0.7179(8) 0.016(5) Uiso 1 1 d
H3 H 0.280(4) 0.8625(14) 0.7337(9) 0.019(5) Uiso 1 1 d
H5 H 0.678(4) 0.8019(15) 0.6139(9) 0.021(5) Uiso 1 1 d
H6 H 0.609(4) 0.8151(15) 0.5071(10) 0.028(5) Uiso 1 1 d
H7 H 0.253(4) 0.8773(15) 0.4700(10) 0.026(5) Uiso 1 1 d
H8 H -0.015(4) 0.9303(16) 0.5442(10) 0.025(5) Uiso 1 1 d
H9 H 0.046(4) 0.9225(16) 0.6521(9) 0.026(5) Uiso 1 1 d
H10A H 0.598(4) 0.6608(16) 0.8094(9) 0.025(5) Uiso 1 1 d
H10B H 0.700(4) 0.7021(15) 0.8679(10) 0.025(5) Uiso 1 1 d
H10C H 0.836(4) 0.6968(16) 0.8079(10) 0.031(6) Uiso 1 1 d
H12 H 0.421(4) 0.8422(15) 0.9233(10) 0.024(5) Uiso 1 1 d
H13 H 0.371(4) 0.8184(14) 1.0283(9) 0.020(5) Uiso 1 1 d
H14 H 0.664(4) 0.8564(16) 1.0996(9) 0.028(5) Uiso 1 1 d
H15 H 1.010(4) 0.9208(15) 1.0610(10) 0.026(5) Uiso 1 1 d
H16 H 1.057(3) 0.9374(13) 0.9549(8) 0.014(4) Uiso 1 1 d
H18A H 0.800(4) 1.1252(15) 0.7512(9) 0.024(5) Uiso 1 1 d
H18B H 0.734(3) 1.0149(14) 0.7278(9) 0.018(5) Uiso 1 1 d
H18C H 0.971(5) 1.0402(18) 0.7541(11) 0.034(6) Uiso 1 1 d
H19A H 0.450(4) 1.1234(16) 0.8230(10) 0.028(6) Uiso 1 1 d
H19B H 0.431(4) 1.0356(15) 0.8757(10) 0.025(5) Uiso 1 1 d
H19C H 0.392(4) 1.0110(16) 0.8040(10) 0.027(5) Uiso 1 1 d
H20A H 0.842(4) 1.1678(15) 0.8582(9) 0.022(5) Uiso 1 1 d
H20B H 1.026(4) 1.0894(17) 0.8669(10) 0.027(5) Uiso 1 1 d
H20C H 0.816(3) 1.0947(14) 0.9102(9) 0.018(4) Uiso 1 1 d

loop_
_atom_site_aniso_label
_atom_site_aniso_U_11
_atom_site_aniso_U_22
_atom_site_aniso_U_33
_atom_site_aniso_U_23
_atom_site_aniso_U_13
_atom_site_aniso_U_12
P1 0.00865(15) 0.01202(15) 0.01096(14) 0.00036(11) 0.00085(11) 0.00013(12)
O1 0.0101(4) 0.0181(5) 0.0176(5) 0.0004(4) 0.0020(4) 0.0018(4)
C1 0.0120(6) 0.0149(6) 0.0116(6) -0.0005(4) 0.0004(5) -0.0014(5)
C2 0.0143(6) 0.0149(6) 0.0127(6) -0.0012(5) 0.0025(5) -0.0012(5)
C3 0.0143(6) 0.0159(6) 0.0132(6) -0.0016(5) 0.0018(5) -0.0008(5)
C4 0.0139(6) 0.0120(6) 0.0142(6) -0.0006(5) -0.0002(5) -0.0020(5)
C5 0.0161(6) 0.0159(6) 0.0159(6) 0.0010(5) 0.0013(5) 0.0014(5)
C6 0.0214(7) 0.0174(7) 0.0159(7) -0.0002(5) 0.0039(6) -0.0005(6)
C7 0.0228(7) 0.0169(6) 0.0141(6) 0.0016(5) -0.0032(6) -0.0036(6)
C8 0.0159(6) 0.0179(6) 0.0205(6) 0.0024(5) -0.0036(5) -0.0008(5)
C9 0.0146(6) 0.0170(6) 0.0177(6) -0.0013(5) 0.0008(5) -0.0004(6)
C10 0.0235(7) 0.0143(6) 0.0165(6) -0.0004(5) -0.0014(6) -0.0009(6)
C11 0.0126(6) 0.0109(6) 0.0120(5) 0.0001(4) 0.0009(4) 0.0011(5)
C12 0.0125(6) 0.0147(6) 0.0147(6) -0.0004(5) 0.0004(5) -0.0005(5)
C13 0.0172(7) 0.0163(6) 0.0168(7) 0.0015(5) 0.0043(5) 0.0000(5)
C14 0.0217(7) 0.0169(6) 0.0135(6) 0.0016(5) 0.0012(6) 0.0030(6)
C15 0.0180(6) 0.0164(6) 0.0154(6) 0.0001(5) -0.0040(5) 0.0022(6)
C16 0.0120(6) 0.0140(6) 0.0166(6) 0.0011(5) -0.0008(5) -0.0001(5)
C17 0.0110(6) 0.0124(6) 0.0140(6) 0.0017(5) 0.0008(4) -0.0001(5)
C18 0.0190(7) 0.0184(7) 0.0166(6) 0.0045(5) 0.0041(6) -0.0004(6)
C19 0.0106(6) 0.0167(7) 0.0214(7) 0.0016(5) 0.0006(5) 0.0017(5)
C20 0.0166(7) 0.0134(6) 0.0219(7) -0.0006(5) -0.0031(5) -0.0009(5)

loop_
_atom_type_symbol
_atom_type_description
_atom_type_scat_dispersion_real
_atom_type_scat_dispersion_imag
_atom_type_scat_source
C C 0.0033 0.0016 'International Tables Vol C Tables 4.2.6.8 and 6.1.1.4'
H H 0.0000 0.0000 'International Tables Vol C Tables 4.2.6.8 and 6.1.1.4'
O O 0.0106 0.0060 'International Tables Vol C Tables 4.2.6.8 and 6.1.1.4'
P P 0.1023 0.0942 'International Tables Vol C Tables 4.2.6.8 and 6.1.1.4'

loop_
_geom_angle_atom_site_label_1
_geom_angle_atom_site_label_2
_geom_angle_atom_site_label_3
_geom_angle
O1 P1 C11 111.42(6)
O1 P1 C1 113.03(6)
C11 P1 C1 103.67(6)
O1 P1 C17 111.77(6)
C11 P1 C17 106.21(6)
C1 P1 C17 110.24(6)
C2 C1 C10 109.94(11)
C2 C1 P1 113.65(10)
C10 C1 P1 107.46(10)
C3 C2 C1 122.23(13)
C2 C3 C4 126.79(13)
C9 C4 C5 118.25(12)
C9 C4 C3 118.82(12)
C5 C4 C3 122.89(13)
C6 C5 C4 120.56(14)
C7 C6 C5 120.24(14)
C8 C7 C6 120.10(13)
C7 C8 C9 119.66(13)
C8 C9 C4 121.19(13)
C16 C11 C12 118.97(12)
C16 C11 P1 117.39(10)
C12 C11 P1 123.62(10)
C13 C12 C11 120.19(13)
C14 C13 C12 120.26(14)
C13 C14 C15 120.03(13)
C14 C15 C16 119.90(13)
C15 C16 C11 120.57(13)
C19 C17 C18 110.82(12)
C19 C17 C20 109.31(12)
C18 C17 C20 108.23(12)
C19 C17 P1 111.22(9)
C18 C17 P1 109.37(10)
C20 C17 P1 107.79(9)

loop_
_geom_bond_atom_site_label_1
_geom_bond_atom_site_label_2
_geom_bond_distance
P1 O1 1.4981(10)
P1 C11 1.8195(13)
P1 C1 1.8371(15)
P1 C17 1.8469(14)
C1 C2 1.5066(18)
C1 C10 1.546(2)
C2 C3 1.337(2)
C3 C4 1.4751(18)
C4 C9 1.3994(19)
C4 C5 1.4039(19)
C5 C6 1.392(2)
C6 C7 1.391(2)
C7 C8 1.386(2)
C8 C9 1.3955(19)
C11 C16 1.4008(18)
C11 C12 1.4032(18)
C12 C13 1.3932(19)
C13 C14 1.391(2)
C14 C15 1.392(2)
C15 C16 1.3938(18)
C17 C19 1.5339(19)
C17 C18 1.5403(19)
C17 C20 1.5406(19)

loop_
_geom_torsion_atom_site_label_1
_geom_torsion_atom_site_label_2
_geom_torsion_atom_site_label_3
_geom_torsion_atom_site_label_4
_geom_torsion
O1 P1 C1 C2 -70.84(12)
C11 P1 C1 C2 168.37(10)
C17 P1 C1 C2 55.05(12)
O1 P1 C1 C10 51.04(11)
C11 P1 C1 C10 -69.75(11)
C17 P1 C1 C10 176.93(9)
C10 C1 C2 C3 119.58(15)
P1 C1 C2 C3 -119.92(14)
C1 C2 C3 C4 -177.06(13)
C2 C3 C4 C9 -170.60(15)
C2 C3 C4 C5 11.6(2)
C9 C4 C5 C6 -0.3(2)
C3 C4 C5 C6 177.50(13)
C4 C5 C6 C7 0.0(2)
C5 C6 C7 C8 0.2(2)
C6 C7 C8 C9 0.1(2)
C7 C8 C9 C4 -0.4(2)
C5 C4 C9 C8 0.5(2)
C3 C4 C9 C8 -177.36(13)
O1 P1 C11 C16 32.39(13)
C1 P1 C11 C16 154.25(11)
C17 P1 C11 C16 -89.55(11)
O1 P1 C11 C12 -145.88(11)
C1 P1 C11 C12 -24.02(13)
C17 P1 C11 C12 92.18(12)
C16 C11 C12 C13 -2.2(2)
P1 C11 C12 C13 176.07(11)
C11 C12 C13 C14 2.4(2)
C12 C13 C14 C15 -0.2(2)
C13 C14 C15 C16 -2.2(2)
C14 C15 C16 C11 2.5(2)
C12 C11 C16 C15 -0.3(2)
P1 C11 C16 C15 -178.62(11)
O1 P1 C17 C19 173.54(10)
C11 P1 C17 C19 -64.74(11)
C1 P1 C17 C19 46.94(12)
O1 P1 C17 C18 50.80(11)
C11 P1 C17 C18 172.52(9)
C1 P1 C17 C18 -75.79(11)
O1 P1 C17 C20 -66.66(11)
C11 P1 C17 C20 55.06(11)
C1 P1 C17 C20 166.75(9)
